data_7215973
loop_
_publ_author_name
'Bag, Partha Pratim'
'Kothur, Raghuram Reddy'
'Malla Reddy, C.'

_publ_section_title
;
 Tautomeric preference in polymorphs and pseudopolymorphs of
 succinylsulfathiazole: fast evaporation screening and thermal studies
;
_journal_issue 22
_journal_name_full CrystEngComm
_journal_page_first 4706
_journal_paper_doi 10.1039/c3ce42159g
_journal_volume 16
_journal_year 2014
_chemical_formula_moiety 'C13 H13 N3 O5 S2'
_chemical_formula_sum 'C13 H13 N3 O5 S2'
_chemical_formula_weight 355.38
_chemical_name_common 'Succinylsulfathiazole plymorph I'
_chemical_name_systematic
; 
 ? 
;
_space_group_IT_number 2
_symmetry_cell_setting triclinic
_symmetry_space_group_name_Hall '-P 1'
_symmetry_space_group_name_H-M 'P -1'
_atom_sites_solution_hydrogens geom
_atom_sites_solution_primary direct
_atom_sites_solution_secondary difmap
_audit_creation_method SHELXL-97
_cell_angle_alpha 67.9870(10)
_cell_angle_beta 77.1140(10)
_cell_angle_gamma 74.6120(10)
_cell_formula_units_Z 4
_cell_length_a 8.8478(4)
_cell_length_b 13.3523(6)
_cell_length_c 14.1584(6)
_cell_measurement_reflns_used 9930
_cell_measurement_temperature 296(2)
_cell_measurement_theta_max 33.30
_cell_measurement_theta_min 2.41
_cell_volume 1480.77(11)
_computing_cell_refinement 'Bruker SMART'
_computing_data_collection 'Bruker SMART'
_computing_molecular_graphics 'Bruker SHELXTL'
_computing_publication_material 'Bruker SHELXTL'
_computing_structure_refinement 'SHELXL-97 (Sheldrick, 2008)'
_computing_structure_solution 'SHELXS-97 (Sheldrick, 2008)'
_diffrn_ambient_temperature 296(2)
_diffrn_measured_fraction_theta_full 0.998
_diffrn_measured_fraction_theta_max 0.998
_diffrn_measurement_device_type 'CCD area detector'
_diffrn_measurement_method 'phi and omega scans'
_diffrn_radiation_monochromator graphite
_diffrn_radiation_source 'fine-focus sealed tube'
_diffrn_radiation_type MoK\a
_diffrn_radiation_wavelength 0.71073
_diffrn_reflns_av_R_equivalents 0.0277
_diffrn_reflns_av_sigmaI/netI 0.0221
_diffrn_reflns_limit_h_max 11
_diffrn_reflns_limit_h_min -11
_diffrn_reflns_limit_k_max 17
_diffrn_reflns_limit_k_min -17
_diffrn_reflns_limit_l_max 13
_diffrn_reflns_limit_l_min -18
_diffrn_reflns_number 25736
_diffrn_reflns_theta_full 27.00
_diffrn_reflns_theta_max 27.00
_diffrn_reflns_theta_min 1.57
_diffrn_standards_decay_% 0
_diffrn_standards_interval_count 0
_diffrn_standards_interval_time 0
_diffrn_standards_number 0
_exptl_absorpt_coefficient_mu 0.390
_exptl_absorpt_correction_T_max 0.952
_exptl_absorpt_correction_T_min 0.913
_exptl_absorpt_correction_type multi-scan
_exptl_absorpt_process_details 'SADABS; BRUKER, 2008'
_exptl_crystal_colour Colourless
_exptl_crystal_density_diffrn 1.594
_exptl_crystal_density_method 'not measured'
_exptl_crystal_description Block
_exptl_crystal_F_000 736
_exptl_crystal_size_max 0.233
_exptl_crystal_size_mid 0.137
_exptl_crystal_size_min 0.126
_refine_diff_density_max 0.328
_refine_diff_density_min -0.335
_refine_diff_density_rms 0.051
_refine_ls_extinction_method none
_refine_ls_goodness_of_fit_ref 0.873
_refine_ls_hydrogen_treatment mixed
_refine_ls_matrix_type full
_refine_ls_number_parameters 439
_refine_ls_number_reflns 6458
_refine_ls_number_restraints 0
_refine_ls_restrained_S_all 0.873
_refine_ls_R_factor_all 0.0399
_refine_ls_R_factor_gt 0.0344
_refine_ls_shift/su_max 0.001
_refine_ls_shift/su_mean 0.000
_refine_ls_structure_factor_coef Fsqd
_refine_ls_weighting_details 'calc w=1/[\s^2^(Fo^2^)+(0.1000P)^2^+0.6870P] where P=(Fo^2^+2Fc^2^)/3'
_refine_ls_weighting_scheme calc
_refine_ls_wR_factor_gt 0.1132
_refine_ls_wR_factor_ref 0.1223
_reflns_number_gt 5701
_reflns_number_total 6458
_reflns_threshold_expression >2sigma(I)
_cod_data_source_file c3ce42159g.txt
_cod_data_source_block cmr_ppb_sst_ch3cn
_cod_depositor_comments
;
The following automatic conversions were performed:

'_symmetry_cell_setting' value 'Triclinic' changed to 'triclinic'
according to
/usr/data/users/saulius/crontab/automatic-downloads/rss-feeds/RSC/lib/dictionaries/cif_core.dic
dictionary named 'cif_core.dic' version 2.4.2 from 2011-04-26.

Automatic conversion script
Id: cif_fix_values 2281 2013-09-26 08:29:07Z andrius 
;
_cod_original_sg_symbol_H-M P-1
_cod_database_code 7215973

loop_
_symmetry_equiv_pos_as_xyz
'x, y, z'
'-x, -y, -z'

loop_
_atom_site_label
_atom_site_type_symbol
_atom_site_fract_x
_atom_site_fract_y
_atom_site_fract_z
_atom_site_U_iso_or_equiv
_atom_site_adp_type
_atom_site_occupancy
_atom_site_symmetry_multiplicity
_atom_site_calc_flag
_atom_site_refinement_flags
S3 S 0.68971(5) 0.30183(3) 0.07739(3) 0.02707(12) Uani 1 1 d .
S4 S 0.73893(6) 0.53554(4) 0.08206(4) 0.03823(13) Uani 1 1 d .
S1 S 0.46586(5) 0.79818(4) 0.31332(3) 0.03129(12) Uani 1 1 d .
S2 S 0.50536(6) 0.53996(4) 0.33629(4) 0.03964(14) Uani 1 1 d .
C18 C 0.33750(19) 0.24231(13) 0.36955(12) 0.0260(3) Uani 1 1 d .
C21 C 0.54683(19) 0.27860(14) 0.18818(12) 0.0265(3) Uani 1 1 d .
C23 C 0.3266(2) 0.34757(14) 0.29667(13) 0.0285(3) Uani 1 1 d .
H23 H 0.2496 0.4058 0.3088 0.034 Uiso 1 1 calc R
C17 C 0.14220(19) 0.28326(14) 0.51353(13) 0.0268(3) Uani 1 1 d .
C11 C 0.6178(2) 0.60066(14) 0.37775(12) 0.0283(3) Uani 1 1 d .
C24 C 0.8605(2) 0.40482(13) 0.11493(13) 0.0278(3) Uani 1 1 d .
C4 C 0.84125(19) 0.87872(13) -0.18114(13) 0.0279(3) Uani 1 1 d .
C5 C 0.70937(19) 0.90308(13) -0.01506(12) 0.0267(3) Uani 1 1 d .
C1 C 1.1448(2) 0.90751(13) -0.42724(13) 0.0297(4) Uani 1 1 d .
C22 C 0.4316(2) 0.36531(14) 0.20558(13) 0.0291(3) Uani 1 1 d .
H22 H 0.4243 0.4354 0.1564 0.035 Uiso 1 1 calc R
C16 C 0.0623(2) 0.22093(15) 0.61771(13) 0.0326(4) Uani 1 1 d .
H16A H -0.0240 0.1953 0.6079 0.039 Uiso 1 1 calc R
H16B H 0.1379 0.1566 0.6512 0.039 Uiso 1 1 calc R
C9 C 0.5215(2) 0.80647(15) 0.11282(14) 0.0326(4) Uani 1 1 d .
H9 H 0.4484 0.7611 0.1322 0.039 Uiso 1 1 calc R
C15 C -0.0017(2) 0.28929(16) 0.68702(14) 0.0368(4) Uani 1 1 d .
H15A H -0.0840 0.3502 0.6566 0.044 Uiso 1 1 calc R
H15B H 0.0825 0.3200 0.6926 0.044 Uiso 1 1 calc R
C8 C 0.5528(2) 0.84407(14) 0.18390(13) 0.0283(3) Uani 1 1 d .
C6 C 0.7370(2) 0.94304(15) 0.05610(14) 0.0361(4) Uani 1 1 d .
H6 H 0.8079 0.9900 0.0364 0.043 Uiso 1 1 calc R
C2 C 1.0254(2) 0.86003(15) -0.33943(14) 0.0350(4) Uani 1 1 d .
H2A H 1.0764 0.7887 -0.2964 0.042 Uiso 1 1 calc R
H2B H 0.9425 0.8484 -0.3665 0.042 Uiso 1 1 calc R
C20 C 0.5563(2) 0.17299(15) 0.26030(14) 0.0351(4) Uani 1 1 d .
H20 H 0.6329 0.1147 0.2480 0.042 Uiso 1 1 calc R
C10 C 0.5989(2) 0.83652(15) 0.01284(14) 0.0316(4) Uani 1 1 d .
H10 H 0.5770 0.8122 -0.0353 0.038 Uiso 1 1 calc R
C7 C 0.6600(2) 0.91330(15) 0.15534(14) 0.0359(4) Uani 1 1 d .
H7 H 0.6795 0.9394 0.2029 0.043 Uiso 1 1 calc R
C19 C 0.4515(2) 0.15518(15) 0.35012(14) 0.0359(4) Uani 1 1 d .
H19 H 0.4569 0.0845 0.3981 0.043 Uiso 1 1 calc R
C14 C -0.0683(2) 0.22313(16) 0.79295(14) 0.0336(4) Uani 1 1 d .
C12 C 0.7460(3) 0.41821(16) 0.42074(16) 0.0403(4) Uani 1 1 d .
H12 H 0.8236 0.3577 0.4482 0.048 Uiso 1 1 calc R
C3 C 0.9518(3) 0.93154(16) -0.27426(15) 0.0409(5) Uani 1 1 d .
H3A H 0.8935 1.0007 -0.3158 0.049 Uiso 1 1 calc R
H3B H 1.0351 0.9481 -0.2515 0.049 Uiso 1 1 calc R
C26 C 0.8718(2) 0.58829(16) 0.11451(17) 0.0427(5) Uani 1 1 d .
H26 H 0.8565 0.6613 0.1108 0.051 Uiso 1 1 calc R
C25 C 0.9982(2) 0.51151(16) 0.14534(17) 0.0395(4) Uani 1 1 d .
H25 H 1.0827 0.5252 0.1644 0.047 Uiso 1 1 calc R
C13 C 0.6311(3) 0.41326(16) 0.37775(17) 0.0437(5) Uani 1 1 d .
H13 H 0.6193 0.3494 0.3707 0.052 Uiso 1 1 calc R
O8 O 0.11936(16) 0.38385(10) 0.47788(10) 0.0348(3) Uani 1 1 d .
O3 O 0.79739(15) 0.79422(11) -0.16695(10) 0.0352(3) Uani 1 1 d .
O9 O 0.73327(17) 0.20254(11) 0.05094(10) 0.0384(3) Uani 1 1 d .
O10 O 0.62710(16) 0.40205(11) 0.00074(10) 0.0389(3) Uani 1 1 d .
O7 O -0.05616(18) 0.12511(12) 0.82559(11) 0.0419(3) Uani 1 1 d .
O4 O 0.43869(18) 0.88749(11) 0.35294(11) 0.0447(3) Uani 1 1 d .
O5 O 0.32950(16) 0.75671(13) 0.31699(11) 0.0432(3) Uani 1 1 d .
O2 O 1.2037(2) 0.84316(13) -0.48368(13) 0.0535(4) Uani 1 1 d .
O1 O 1.1874(2) 0.99112(12) -0.44443(13) 0.0539(4) Uani 1 1 d .
O6 O -0.1414(3) 0.28795(15) 0.84775(13) 0.0631(5) Uani 1 1 d .
N2 N 0.60059(18) 0.70395(12) 0.37255(11) 0.0321(3) Uani 1 1 d .
N4 N 0.23711(18) 0.21590(12) 0.46371(11) 0.0304(3) Uani 1 1 d .
N5 N 0.84284(17) 0.30998(12) 0.11405(12) 0.0301(3) Uani 1 1 d .
N1 N 0.79566(19) 0.93562(12) -0.11416(11) 0.0332(3) Uani 1 1 d .
N6 N 0.99057(18) 0.40906(13) 0.14614(13) 0.0327(3) Uani 1 1 d .
N3 N 0.73796(19) 0.52349(13) 0.42032(12) 0.0346(3) Uani 1 1 d .
H2C H 1.269(4) 0.874(2) -0.529(3) 0.072(9) Uiso 1 1 d .
H1 H 0.838(3) 0.993(2) -0.1281(19) 0.050(7) Uiso 1 1 d .
H6B H -0.169(4) 0.245(3) 0.912(3) 0.080(10) Uiso 1 1 d .
H4 H 0.245(3) 0.147(2) 0.4938(18) 0.041(6) Uiso 1 1 d .
H3 H 0.796(3) 0.543(2) 0.450(2) 0.051(7) Uiso 1 1 d .
H6A H 1.063(4) 0.343(2) 0.161(2) 0.068(8) Uiso 1 1 d .

loop_
_atom_site_aniso_label
_atom_site_aniso_U_11
_atom_site_aniso_U_22
_atom_site_aniso_U_33
_atom_site_aniso_U_23
_atom_site_aniso_U_13
_atom_site_aniso_U_12
S3 0.0284(2) 0.0336(2) 0.0196(2) -0.01042(16) 0.00422(15) -0.01092(16)
S4 0.0346(2) 0.0309(2) 0.0473(3) -0.0132(2) -0.0069(2) -0.00241(18)
S1 0.0299(2) 0.0346(2) 0.0242(2) -0.01044(17) 0.00705(16) -0.00622(17)
S2 0.0391(3) 0.0407(3) 0.0467(3) -0.0182(2) -0.0112(2) -0.0108(2)
C18 0.0282(8) 0.0311(8) 0.0203(7) -0.0106(6) 0.0046(6) -0.0122(6)
C21 0.0265(8) 0.0336(8) 0.0204(7) -0.0099(6) 0.0025(6) -0.0113(6)
C23 0.0300(8) 0.0287(8) 0.0254(8) -0.0098(6) 0.0016(6) -0.0069(6)
C17 0.0268(8) 0.0344(8) 0.0232(8) -0.0130(7) 0.0014(6) -0.0120(6)
C11 0.0314(8) 0.0337(8) 0.0199(7) -0.0082(6) 0.0032(6) -0.0137(7)
C24 0.0277(8) 0.0280(8) 0.0241(8) -0.0074(6) 0.0030(6) -0.0076(6)
C4 0.0267(8) 0.0274(8) 0.0254(8) -0.0086(6) 0.0006(6) -0.0024(6)
C5 0.0283(8) 0.0256(7) 0.0218(8) -0.0070(6) 0.0029(6) -0.0050(6)
C1 0.0364(9) 0.0259(8) 0.0218(8) -0.0067(6) 0.0021(7) -0.0049(6)
C22 0.0320(8) 0.0298(8) 0.0224(8) -0.0058(6) -0.0002(6) -0.0087(6)
C16 0.0381(9) 0.0360(9) 0.0257(8) -0.0143(7) 0.0092(7) -0.0160(7)
C9 0.0277(8) 0.0401(9) 0.0299(9) -0.0123(7) 0.0038(7) -0.0121(7)
C15 0.0455(10) 0.0393(10) 0.0296(9) -0.0176(8) 0.0146(8) -0.0228(8)
C8 0.0272(8) 0.0291(8) 0.0235(8) -0.0076(6) 0.0026(6) -0.0042(6)
C6 0.0458(10) 0.0358(9) 0.0291(9) -0.0110(7) 0.0055(8) -0.0207(8)
C2 0.0439(10) 0.0364(9) 0.0260(9) -0.0138(7) 0.0076(7) -0.0154(8)
C20 0.0374(9) 0.0295(8) 0.0310(9) -0.0105(7) 0.0090(7) -0.0053(7)
C10 0.0293(8) 0.0410(9) 0.0280(9) -0.0157(7) 0.0023(7) -0.0119(7)
C7 0.0470(10) 0.0383(9) 0.0260(9) -0.0139(7) 0.0041(7) -0.0172(8)
C19 0.0425(10) 0.0268(8) 0.0290(9) -0.0065(7) 0.0092(8) -0.0078(7)
C14 0.0373(9) 0.0441(10) 0.0275(9) -0.0194(8) 0.0102(7) -0.0228(8)
C12 0.0475(11) 0.0304(9) 0.0431(11) -0.0098(8) -0.0101(9) -0.0084(8)
C3 0.0519(11) 0.0329(9) 0.0314(9) -0.0131(8) 0.0156(8) -0.0121(8)
C26 0.0460(11) 0.0308(9) 0.0540(13) -0.0166(9) -0.0056(9) -0.0099(8)
C25 0.0422(10) 0.0351(9) 0.0453(11) -0.0143(8) -0.0059(8) -0.0138(8)
C13 0.0517(12) 0.0362(10) 0.0508(12) -0.0185(9) -0.0107(10) -0.0122(9)
O8 0.0434(7) 0.0318(6) 0.0281(6) -0.0119(5) 0.0018(5) -0.0089(5)
O3 0.0325(6) 0.0363(7) 0.0386(7) -0.0181(6) 0.0058(5) -0.0105(5)
O9 0.0458(8) 0.0440(7) 0.0322(7) -0.0226(6) 0.0099(6) -0.0185(6)
O10 0.0396(7) 0.0465(8) 0.0232(6) -0.0048(5) -0.0005(5) -0.0097(6)
O7 0.0508(8) 0.0444(8) 0.0315(7) -0.0122(6) 0.0048(6) -0.0206(6)
O4 0.0545(9) 0.0383(7) 0.0348(7) -0.0181(6) 0.0135(6) -0.0062(6)
O5 0.0282(6) 0.0571(9) 0.0369(7) -0.0115(6) 0.0059(5) -0.0115(6)
O2 0.0717(11) 0.0478(9) 0.0428(9) -0.0284(7) 0.0286(8) -0.0259(8)
O1 0.0681(11) 0.0359(7) 0.0529(9) -0.0207(7) 0.0266(8) -0.0232(7)
O6 0.1003(14) 0.0595(10) 0.0387(9) -0.0338(8) 0.0379(9) -0.0452(10)
N2 0.0377(8) 0.0315(7) 0.0275(7) -0.0079(6) -0.0018(6) -0.0129(6)
N4 0.0370(8) 0.0281(7) 0.0242(7) -0.0096(6) 0.0094(6) -0.0134(6)
N5 0.0282(7) 0.0288(7) 0.0315(7) -0.0085(6) 0.0000(6) -0.0086(6)
N1 0.0423(8) 0.0295(7) 0.0259(7) -0.0107(6) 0.0105(6) -0.0149(6)
N6 0.0293(7) 0.0292(7) 0.0400(9) -0.0117(6) -0.0039(6) -0.0073(6)
N3 0.0391(8) 0.0325(8) 0.0338(8) -0.0076(6) -0.0081(7) -0.0126(6)

loop_
_atom_type_symbol
_atom_type_description
_atom_type_scat_dispersion_real
_atom_type_scat_dispersion_imag
_atom_type_scat_source
C C 0.0033 0.0016 'International Tables Vol C Tables 4.2.6.8 and 6.1.1.4'
H H 0.0000 0.0000 'International Tables Vol C Tables 4.2.6.8 and 6.1.1.4'
N N 0.0061 0.0033 'International Tables Vol C Tables 4.2.6.8 and 6.1.1.4'
O O 0.0106 0.0060 'International Tables Vol C Tables 4.2.6.8 and 6.1.1.4'
S S 0.1246 0.1234 'International Tables Vol C Tables 4.2.6.8 and 6.1.1.4'

loop_
_geom_angle_atom_site_label_1
_geom_angle_atom_site_label_2
_geom_angle_atom_site_label_3
_geom_angle
O10 S3 O9 117.13(9)
O10 S3 N5 112.54(8)
O9 S3 N5 105.70(8)
O10 S3 C21 108.29(8)
O9 S3 C21 107.03(8)
N5 S3 C21 105.42(8)
C26 S4 C24 90.75(9)
O5 S1 O4 116.75(9)
O5 S1 N2 112.47(8)
O4 S1 N2 106.19(9)
O5 S1 C8 107.87(9)
O4 S1 C8 107.70(8)
N2 S1 C8 105.19(8)
C13 S2 C11 90.87(9)
C23 C18 C19 119.83(15)
C23 C18 N4 124.00(15)
C19 C18 N4 116.16(15)
C22 C21 C20 120.38(15)
C22 C21 S3 120.45(12)
C20 C21 S3 119.09(13)
C18 C23 C22 119.66(16)
O8 C17 N4 123.99(16)
O8 C17 C16 123.20(15)
N4 C17 C16 112.79(14)
N2 C11 N3 120.31(16)
N2 C11 S2 130.62(14)
N3 C11 S2 109.06(13)
N5 C24 N6 119.54(15)
N5 C24 S4 131.14(13)
N6 C24 S4 109.32(12)
O3 C4 N1 123.33(16)
O3 C4 C3 124.17(16)
N1 C4 C3 112.51(15)
C10 C5 C6 119.95(16)
C10 C5 N1 123.37(16)
C6 C5 N1 116.67(15)
O1 C1 O2 122.74(17)
O1 C1 C2 125.73(16)
O2 C1 C2 111.49(15)
C21 C22 C23 120.00(15)
C15 C16 C17 113.22(14)
C8 C9 C10 120.01(16)
C16 C15 C14 112.27(15)
C9 C8 C7 120.43(16)
C9 C8 S1 120.24(13)
C7 C8 S1 119.23(14)
C7 C6 C5 120.36(17)
C1 C2 C3 113.62(15)
C19 C20 C21 119.63(16)
C9 C10 C5 119.65(16)
C6 C7 C8 119.54(17)
C20 C19 C18 120.47(16)
O7 C14 O6 123.46(17)
O7 C14 C15 125.72(17)
O6 C14 C15 110.81(16)
C13 C12 N3 112.58(18)
C2 C3 C4 113.09(15)
C25 C26 S4 111.61(14)
C26 C25 N6 112.84(17)
C12 C13 S2 111.87(15)
C11 N2 S1 120.37(13)
C17 N4 C18 129.32(15)
C24 N5 S3 120.92(12)
C4 N1 C5 127.27(15)
C24 N6 C25 115.46(16)
C11 N3 C12 115.60(16)

loop_
_geom_bond_atom_site_label_1
_geom_bond_atom_site_label_2
_geom_bond_distance
S3 O10 1.4358(13)
S3 O9 1.4433(13)
S3 N5 1.5972(15)
S3 C21 1.7645(16)
S4 C26 1.736(2)
S4 C24 1.7430(17)
S1 O5 1.4387(15)
S1 O4 1.4435(14)
S1 N2 1.6019(16)
S1 C8 1.7621(17)
S2 C13 1.730(2)
S2 C11 1.7422(17)
C18 C23 1.391(2)
C18 C19 1.393(2)
C18 N4 1.406(2)
C21 C22 1.384(2)
C21 C20 1.391(2)
C23 C22 1.391(2)
C17 O8 1.222(2)
C17 N4 1.350(2)
C17 C16 1.515(2)
C11 N2 1.322(2)
C11 N3 1.340(2)
C24 N5 1.321(2)
C24 N6 1.343(2)
C4 O3 1.221(2)
C4 N1 1.359(2)
C4 C3 1.512(2)
C5 C10 1.388(2)
C5 C6 1.393(3)
C5 N1 1.408(2)
C1 O1 1.194(2)
C1 O2 1.319(2)
C1 C2 1.497(2)
C16 C15 1.505(2)
C9 C8 1.385(3)
C9 C10 1.386(2)
C15 C14 1.505(2)
C8 C7 1.389(2)
C6 C7 1.377(3)
C2 C3 1.500(3)
C20 C19 1.378(2)
C14 O7 1.197(2)
C14 O6 1.323(2)
C12 C13 1.323(3)
C12 N3 1.386(2)
C26 C25 1.329(3)
C25 N6 1.383(2)
